data_4069089
loop_
_publ_author_name
'Young, Kenneth J. H.'
'Yousufuddin, Muhammed'
'Ess, Daniel H.'
'Periana, Roy A.'

_publ_section_title
;
 Cyclometalation of 6-Phenyl-2,2&#x2032;-Bipyridine and Iridium:
 Synthesis, Characterization, and Reactivity Studies
;
_journal_issue 12
_journal_name_full Organometallics
_journal_page_first 3395
_journal_paper_doi 10.1021/om900014h
_journal_volume 28
_journal_year 2009
_chemical_formula_sum 'C34 H26 Cl2 Ir N4'
_chemical_formula_weight 753.69
_chemical_name_systematic
; 
 ? 
;
_space_group_IT_number 2
_symmetry_cell_setting triclinic
_symmetry_space_group_name_Hall '-P 1'
_symmetry_space_group_name_H-M 'P -1'
_atom_sites_solution_hydrogens geom
_atom_sites_solution_primary direct
_atom_sites_solution_secondary difmap
_audit_creation_method SHELXL-97
_cell_angle_alpha 101.207(2)
_cell_angle_beta 104.310(2)
_cell_angle_gamma 110.491(2)
_cell_formula_units_Z 2
_cell_length_a 12.0798(13)
_cell_length_b 13.2601(14)
_cell_length_c 13.3101(14)
_cell_measurement_reflns_used 6564
_cell_measurement_temperature 133(2)
_cell_measurement_theta_max 27.50
_cell_measurement_theta_min 2.49
_cell_volume 1840.2(3)
_computing_cell_refinement 'Bruker SMART'
_computing_data_collection 'Bruker SMART'
_computing_data_reduction 'Bruker SAINT'
_computing_molecular_graphics 'Bruker SHELXTL'
_computing_publication_material 'Bruker SHELXTL'
_computing_structure_refinement 'SHELXL-97 (Sheldrick, 1997)'
_computing_structure_solution 'SHELXS-97 (Sheldrick, 1990)'
_diffrn_ambient_temperature 133(2)
_diffrn_measured_fraction_theta_full 0.974
_diffrn_measured_fraction_theta_max 0.974
_diffrn_measurement_device_type 'CCD area detector'
_diffrn_measurement_method 'phi and omega scans'
_diffrn_radiation_monochromator graphite
_diffrn_radiation_source 'fine-focus sealed tube'
_diffrn_radiation_type MoK\a
_diffrn_radiation_wavelength 0.71073
_diffrn_reflns_av_R_equivalents 0.0266
_diffrn_reflns_av_sigmaI/netI 0.0583
_diffrn_reflns_limit_h_max 15
_diffrn_reflns_limit_h_min -15
_diffrn_reflns_limit_k_max 16
_diffrn_reflns_limit_k_min -16
_diffrn_reflns_limit_l_max 10
_diffrn_reflns_limit_l_min -16
_diffrn_reflns_number 10731
_diffrn_reflns_theta_full 26.37
_diffrn_reflns_theta_max 26.37
_diffrn_reflns_theta_min 1.66
_exptl_absorpt_coefficient_mu 3.798
_exptl_absorpt_correction_type none
_exptl_crystal_colour orange
_exptl_crystal_density_diffrn 1.360
_exptl_crystal_density_meas 0
_exptl_crystal_density_method 'not measured'
_exptl_crystal_F_000 738
_exptl_crystal_size_max 0.30
_exptl_crystal_size_mid 0.08
_exptl_crystal_size_min 0.07
_refine_diff_density_max 5.624
_refine_diff_density_min -1.435
_refine_diff_density_rms 0.266
_refine_ls_extinction_method none
_refine_ls_goodness_of_fit_ref 1.112
_refine_ls_hydrogen_treatment constr
_refine_ls_matrix_type full
_refine_ls_number_parameters 372
_refine_ls_number_reflns 7327
_refine_ls_number_restraints 0
_refine_ls_restrained_S_all 1.112
_refine_ls_R_factor_all 0.0681
_refine_ls_R_factor_gt 0.0594
_refine_ls_shift/su_max 0.008
_refine_ls_shift/su_mean 0.000
_refine_ls_structure_factor_coef Fsqd
_refine_ls_weighting_details 'calc w=1/[\s^2^(Fo^2^)+(0.1153P)^2^+7.9948P] where P=(Fo^2^+2Fc^2^)/3'
_refine_ls_weighting_scheme calc
_refine_ls_wR_factor_gt 0.1828
_refine_ls_wR_factor_ref 0.1881
_reflns_number_gt 6329
_reflns_number_total 7327
_reflns_threshold_expression >2sigma(I)
_cod_data_source_file om900014h_si_001.cif
_cod_data_source_block irncnnfm
_cod_depositor_comments
;
The following automatic conversions were performed:

'_symmetry_cell_setting' value 'Triclinic' changed to 'triclinic'
according to /home/saulius/struct/CIF-dictionaries/cif_core.dic
dictionary named 'cif_core.dic' version 2.4.2 from 2011-04-26.

Automatic conversion script
Id: cif_fix_values 1715 2011-07-08 13:25:40Z adriana 
;
_cod_original_sg_symbol_H-M P-1
_cod_database_code 4069089

loop_
_symmetry_equiv_pos_as_xyz
'x, y, z'
'-x, -y, -z'

loop_
_atom_site_label
_atom_site_type_symbol
_atom_site_fract_x
_atom_site_fract_y
_atom_site_fract_z
_atom_site_U_iso_or_equiv
_atom_site_adp_type
_atom_site_occupancy
_atom_site_symmetry_multiplicity
_atom_site_calc_flag
_atom_site_refinement_flags
_atom_site_disorder_assembly
_atom_site_disorder_group
Ir1 Ir 0.35278(3) 0.05073(3) 0.19217(3) 0.02684(15) Uani 0.986(5) 1 d P . .
Cl1 Cl 0.4542(3) -0.0725(2) 0.1857(2) 0.0439(7) Uani 1 1 d . . .
Cl2 Cl 0.1598(2) -0.0989(2) 0.1927(2) 0.0408(7) Uani 1 1 d . . .
N1 N 0.2720(7) 0.0113(6) 0.0296(6) 0.0284(16) Uani 1 1 d . . .
N2 N 0.2634(7) 0.1536(7) 0.1867(6) 0.0301(17) Uani 1 1 d . . .
N3 N 0.4429(8) 0.1107(7) 0.3586(6) 0.0315(17) Uani 1 1 d . . .
N4 N 0.6918(7) 0.3398(7) 0.3354(7) 0.0347(18) Uani 1 1 d . . .
C1 C 0.2918(10) -0.0541(9) -0.0466(8) 0.039(2) Uani 1 1 d . . .
H1 H 0.3415 -0.0931 -0.0245 0.046 Uiso 1 1 calc R . .
C2 C 0.2439(10) -0.0681(9) -0.1561(8) 0.038(2) Uani 1 1 d . . .
H2 H 0.2642 -0.1132 -0.2070 0.046 Uiso 1 1 calc R . .
C3 C 0.1664(9) -0.0170(10) -0.1926(8) 0.037(2) Uani 1 1 d . A .
C4 C 0.1410(9) 0.0471(8) -0.1137(7) 0.033(2) Uani 1 1 d . . .
H4 H 0.0851 0.0809 -0.1349 0.040 Uiso 1 1 calc R . .
C5 C 0.1962(8) 0.0628(8) -0.0037(8) 0.0301(19) Uani 1 1 d . . .
C6 C 0.1907(8) 0.1434(8) 0.0860(7) 0.0284(19) Uani 1 1 d . . .
C7 C 0.1316(9) 0.2141(8) 0.0722(8) 0.033(2) Uani 1 1 d . . .
H7 H 0.0798 0.2042 0.0012 0.040 Uiso 1 1 calc R . .
C8 C 0.1461(9) 0.2998(8) 0.1602(9) 0.035(2) Uani 1 1 d . . .
C9 C 0.2206(10) 0.3077(9) 0.2618(9) 0.041(2) Uani 1 1 d . . .
H9 H 0.2346 0.3655 0.3245 0.049 Uiso 1 1 calc R . .
C10 C 0.2751(11) 0.2315(9) 0.2727(8) 0.041(2) Uani 1 1 d . . .
H10 H 0.3217 0.2357 0.3434 0.049 Uiso 1 1 calc R . .
C11 C 0.1148(13) -0.0280(12) -0.3125(9) 0.053(3) Uani 1 1 d . . .
C12 C 0.1953(19) -0.043(2) -0.3763(16) 0.054(5) Uiso 0.71(3) 1 d P A 1
C12A C 0.175(3) -0.094(4) -0.382(3) 0.029(8) Uiso 0.29(3) 1 d P A 1
C13 C 0.067(3) 0.068(3) -0.331(3) 0.108(11) Uiso 0.71(3) 1 d P A 1
C13A C 0.170(5) 0.106(4) -0.316(4) 0.058(14) Uiso 0.29(3) 1 d P A 1
C14 C -0.019(2) -0.136(2) -0.366(2) 0.082(8) Uiso 0.71(3) 1 d P A 1
C14A C -0.011(4) -0.056(4) -0.351(3) 0.045(12) Uiso 0.29(3) 1 d P A 1
C15 C 0.0898(10) 0.3844(9) 0.1443(10) 0.045(3) Uani 1 1 d . . .
C16 C 0.1329(15) 0.4788(12) 0.2486(12) 0.070(4) Uani 1 1 d . . .
H16A H 0.1056 0.4472 0.3035 0.105 Uiso 1 1 calc R . .
H16B H 0.0962 0.5321 0.2347 0.105 Uiso 1 1 calc R . .
H16C H 0.2249 0.5185 0.2754 0.105 Uiso 1 1 calc R . .
C17 C -0.0523(12) 0.3222(13) 0.1055(14) 0.082(5) Uani 1 1 d . . .
H17A H -0.0774 0.2918 0.1618 0.123 Uiso 1 1 calc R . .
H17B H -0.0812 0.2598 0.0383 0.123 Uiso 1 1 calc R . .
H17C H -0.0901 0.3746 0.0912 0.123 Uiso 1 1 calc R . .
C18 C 0.1310(18) 0.4356(14) 0.0579(14) 0.082(5) Uani 1 1 d . . .
H18A H 0.0991 0.4932 0.0495 0.123 Uiso 1 1 calc R . .
H18B H 0.0970 0.3757 -0.0120 0.123 Uiso 1 1 calc R . .
H18C H 0.2231 0.4706 0.0814 0.123 Uiso 1 1 calc R . .
C19 C 0.3991(9) 0.0673(9) 0.4305(8) 0.037(2) Uani 1 1 d . . .
H19 H 0.3191 0.0049 0.4052 0.045 Uiso 1 1 calc R . .
C20 C 0.4682(11) 0.1113(10) 0.5428(9) 0.044(3) Uani 1 1 d . . .
H20 H 0.4363 0.0783 0.5928 0.053 Uiso 1 1 calc R . .
C21 C 0.5822(10) 0.2024(10) 0.5788(9) 0.046(3) Uani 1 1 d . . .
H21 H 0.6314 0.2333 0.6541 0.056 Uiso 1 1 calc R . .
C22 C 0.6249(10) 0.2491(10) 0.5029(8) 0.040(2) Uani 1 1 d . . .
H22 H 0.7026 0.3140 0.5269 0.048 Uiso 1 1 calc R . .
C23 C 0.5554(9) 0.2019(8) 0.3942(8) 0.033(2) Uani 1 1 d . . .
C24 C 0.5883(9) 0.2428(8) 0.3065(8) 0.034(2) Uani 1 1 d . . .
C25 C 0.5079(8) 0.1787(8) 0.2011(8) 0.031(2) Uani 1 1 d . . .
C26 C 0.5404(8) 0.2183(8) 0.1177(8) 0.032(2) Uani 1 1 d . . .
H26 H 0.4891 0.1783 0.0436 0.038 Uiso 1 1 calc R . .
C27 C 0.6477(9) 0.3158(9) 0.1441(8) 0.036(2) Uani 1 1 d . . .
H27 H 0.6731 0.3408 0.0879 0.043 Uiso 1 1 calc R . .
C28 C 0.7201(9) 0.3789(8) 0.2546(8) 0.035(2) Uani 1 1 d . . .
C29 C 0.8288(10) 0.4904(9) 0.2874(9) 0.040(2) Uani 1 1 d . . .
C30 C 0.8471(10) 0.5522(9) 0.2155(11) 0.048(3) Uani 1 1 d . . .
H30 H 0.7914 0.5220 0.1421 0.057 Uiso 1 1 calc R . .
C31 C 0.9484(11) 0.6602(10) 0.2512(11) 0.052(3) Uani 1 1 d . . .
H31 H 0.9578 0.7038 0.2025 0.063 Uiso 1 1 calc R . .
C32 C 1.0322(12) 0.7022(10) 0.3537(12) 0.054(3) Uani 1 1 d . . .
H32 H 1.1021 0.7735 0.3761 0.065 Uiso 1 1 calc R . .
C33 C 1.0156(12) 0.6410(10) 0.4255(12) 0.057(3) Uani 1 1 d . . .
H33 H 1.0735 0.6702 0.4980 0.069 Uiso 1 1 calc R . .
C34 C 0.9143(11) 0.5368(10) 0.3915(10) 0.050(3) Uani 1 1 d . . .
H34 H 0.9035 0.4958 0.4421 0.059 Uiso 1 1 calc R . .

loop_
_atom_site_aniso_label
_atom_site_aniso_U_11
_atom_site_aniso_U_22
_atom_site_aniso_U_33
_atom_site_aniso_U_23
_atom_site_aniso_U_13
_atom_site_aniso_U_12
Ir1 0.0274(2) 0.0339(2) 0.0186(2) 0.01066(14) 0.00335(14) 0.01386(15)
Cl1 0.0533(15) 0.0563(16) 0.0316(13) 0.0165(12) 0.0078(11) 0.0368(13)
Cl2 0.0335(12) 0.0452(14) 0.0353(14) 0.0173(11) 0.0039(10) 0.0098(10)
N1 0.030(4) 0.034(4) 0.023(4) 0.012(3) 0.004(3) 0.017(3)
N2 0.027(4) 0.036(4) 0.027(4) 0.010(3) 0.010(3) 0.011(3)
N3 0.036(4) 0.036(4) 0.020(4) 0.011(3) 0.005(3) 0.014(3)
N4 0.031(4) 0.042(5) 0.028(4) 0.012(4) 0.006(3) 0.014(4)
C1 0.041(5) 0.043(6) 0.030(5) 0.007(4) 0.004(4) 0.023(5)
C2 0.044(6) 0.051(6) 0.025(5) 0.011(4) 0.011(4) 0.026(5)
C3 0.034(5) 0.052(6) 0.024(5) 0.014(4) 0.009(4) 0.016(4)
C4 0.035(5) 0.042(5) 0.018(4) 0.008(4) 0.004(4) 0.015(4)
C5 0.024(4) 0.041(5) 0.026(5) 0.015(4) 0.008(4) 0.013(4)
C6 0.028(4) 0.036(5) 0.021(4) 0.012(4) 0.005(4) 0.013(4)
C7 0.032(5) 0.042(5) 0.027(5) 0.013(4) 0.006(4) 0.018(4)
C8 0.031(5) 0.041(5) 0.039(6) 0.014(4) 0.010(4) 0.020(4)
C9 0.045(6) 0.041(6) 0.033(6) 0.002(4) 0.006(5) 0.024(5)
C10 0.055(6) 0.051(6) 0.023(5) 0.011(4) 0.010(5) 0.030(5)
C11 0.071(8) 0.084(9) 0.018(5) 0.022(5) 0.019(5) 0.044(7)
C15 0.038(5) 0.042(6) 0.046(7) 0.004(5) 0.000(5) 0.021(5)
C16 0.086(10) 0.054(8) 0.064(9) 0.005(7) 0.009(8) 0.041(8)
C17 0.042(7) 0.080(10) 0.102(13) -0.012(9) -0.003(7) 0.041(7)
C18 0.123(14) 0.084(11) 0.073(11) 0.043(9) 0.042(10) 0.067(11)
C19 0.035(5) 0.049(6) 0.029(5) 0.022(5) 0.009(4) 0.016(5)
C20 0.050(6) 0.055(7) 0.026(5) 0.018(5) 0.012(5) 0.019(5)
C21 0.037(5) 0.068(7) 0.022(5) 0.015(5) 0.007(4) 0.010(5)
C22 0.036(5) 0.054(6) 0.020(5) 0.013(4) -0.001(4) 0.014(5)
C23 0.030(5) 0.040(5) 0.026(5) 0.013(4) 0.008(4) 0.011(4)
C24 0.037(5) 0.040(5) 0.027(5) 0.017(4) 0.011(4) 0.016(4)
C25 0.030(4) 0.039(5) 0.033(5) 0.018(4) 0.012(4) 0.020(4)
C26 0.028(4) 0.046(5) 0.024(5) 0.015(4) 0.004(4) 0.019(4)
C27 0.040(5) 0.047(6) 0.031(5) 0.021(4) 0.015(4) 0.023(5)
C28 0.037(5) 0.041(5) 0.032(5) 0.019(4) 0.012(4) 0.020(4)
C29 0.037(5) 0.045(6) 0.045(6) 0.021(5) 0.015(5) 0.018(5)
C30 0.047(6) 0.041(6) 0.057(7) 0.025(6) 0.015(6) 0.019(5)
C31 0.053(7) 0.039(6) 0.070(9) 0.027(6) 0.025(7) 0.018(5)
C32 0.054(7) 0.033(6) 0.074(9) 0.014(6) 0.026(7) 0.014(5)
C33 0.055(7) 0.042(6) 0.057(8) 0.011(6) 0.013(6) 0.006(5)
C34 0.050(6) 0.046(6) 0.049(7) 0.020(5) 0.016(6) 0.013(5)

loop_
_atom_type_symbol
_atom_type_description
_atom_type_scat_dispersion_real
_atom_type_scat_dispersion_imag
_atom_type_scat_source
C C 0.0033 0.0016 'International Tables Vol C Tables 4.2.6.8 and 6.1.1.4'
H H 0.0000 0.0000 'International Tables Vol C Tables 4.2.6.8 and 6.1.1.4'
N N 0.0061 0.0033 'International Tables Vol C Tables 4.2.6.8 and 6.1.1.4'
Cl Cl 0.1484 0.1585 'International Tables Vol C Tables 4.2.6.8 and 6.1.1.4'
Ir Ir -1.4442 7.9887 'International Tables Vol C Tables 4.2.6.8 and 6.1.1.4'

loop_
_geom_angle_atom_site_label_1
_geom_angle_atom_site_label_2
_geom_angle_atom_site_label_3
_geom_angle
C25 Ir1 N2 88.8(3)
C25 Ir1 N1 94.2(4)
N2 Ir1 N1 79.5(3)
C25 Ir1 N3 80.5(4)
N2 Ir1 N3 96.1(3)
N1 Ir1 N3 173.2(3)
C25 Ir1 Cl1 90.9(3)
N2 Ir1 Cl1 176.1(2)
N1 Ir1 Cl1 96.6(2)
N3 Ir1 Cl1 87.7(2)
C25 Ir1 Cl2 175.9(3)
N2 Ir1 Cl2 88.8(2)
N1 Ir1 Cl2 88.7(2)
N3 Ir1 Cl2 96.4(2)
Cl1 Ir1 Cl2 91.78(10)
C1 N1 C5 117.7(8)
C1 N1 Ir1 126.1(6)
C5 N1 Ir1 116.1(6)
C10 N2 C6 119.2(8)
C10 N2 Ir1 124.6(7)
C6 N2 Ir1 116.2(6)
C19 N3 C23 119.7(8)
C19 N3 Ir1 125.2(7)
C23 N3 Ir1 115.1(6)
C24 N4 C28 117.2(8)
N1 C1 C2 123.1(9)
C1 C2 C3 120.5(10)
C4 C3 C2 116.5(9)
C4 C3 C11 121.7(9)
C2 C3 C11 121.8(9)
C3 C4 C5 120.9(9)
N1 C5 C4 121.3(9)
N1 C5 C6 114.0(8)
C4 C5 C6 124.4(8)
N2 C6 C7 121.0(9)
N2 C6 C5 114.0(8)
C7 C6 C5 124.5(8)
C6 C7 C8 121.2(9)
C9 C8 C7 116.3(9)
C9 C8 C15 122.1(9)
C7 C8 C15 121.5(9)
C8 C9 C10 120.6(10)
N2 C10 C9 121.6(10)
C14A C11 C12 128(2)
C14A C11 C3 114.1(19)
C12 C11 C3 115.0(12)
C14A C11 C13 61(2)
C12 C11 C13 113.6(16)
C3 C11 C13 112.5(14)
C14A C11 C12A 120(2)
C12 C11 C12A 22.1(12)
C3 C11 C12A 110.0(15)
C13 C11 C12A 131.2(19)
C14A C11 C14 38.3(18)
C12 C11 C14 108.0(14)
C3 C11 C14 107.7(12)
C13 C11 C14 98.4(16)
C12A C11 C14 90.4(17)
C14A C11 C13A 100(3)
C12 C11 C13A 85.1(19)
C3 C11 C13A 104.3(19)
C13 C11 C13A 39.6(18)
C12A C11 C13A 107(2)
C14 C11 C13A 135(2)
C12A C12 C11 91(4)
C12 C12A C11 67(4)
C13A C13 C11 74(3)
C13 C13A C11 67(3)
C14A C14 C11 57(3)
C14 C14A C11 84(3)
C16 C15 C17 108.8(11)
C16 C15 C8 112.0(10)
C17 C15 C8 108.5(10)
C16 C15 C18 108.9(12)
C17 C15 C18 110.2(13)
C8 C15 C18 108.5(10)
N3 C19 C20 121.7(10)
C21 C20 C19 118.7(10)
C20 C21 C22 118.9(10)
C23 C22 C21 120.3(10)
N3 C23 C22 120.7(9)
N3 C23 C24 113.4(8)
C22 C23 C24 125.9(9)
N4 C24 C25 126.2(9)
N4 C24 C23 117.3(9)
C25 C24 C23 116.5(8)
C24 C25 C26 116.1(9)
C24 C25 Ir1 114.2(7)
C26 C25 Ir1 129.4(7)
C27 C26 C25 119.4(9)
C26 C27 C28 120.3(9)
N4 C28 C27 120.7(9)
N4 C28 C29 117.0(9)
C27 C28 C29 122.3(9)
C34 C29 C30 117.4(10)
C34 C29 C28 120.8(9)
C30 C29 C28 121.8(10)
C29 C30 C31 120.1(12)
C32 C31 C30 120.8(11)
C31 C32 C33 119.5(11)
C32 C33 C34 119.7(13)
C29 C34 C33 122.5(11)

loop_
_geom_bond_atom_site_label_1
_geom_bond_atom_site_label_2
_geom_bond_distance
Ir1 C25 1.997(9)
Ir1 N2 2.015(8)
Ir1 N1 2.017(8)
Ir1 N3 2.060(8)
Ir1 Cl1 2.362(2)
Ir1 Cl2 2.479(2)
N1 C1 1.328(13)
N1 C5 1.362(11)
N2 C10 1.325(13)
N2 C6 1.360(12)
N3 C19 1.334(12)
N3 C23 1.357(12)
N4 C24 1.345(12)
N4 C28 1.348(12)
C1 C2 1.377(14)
C2 C3 1.386(14)
C3 C4 1.384(14)
C3 C11 1.521(14)
C4 C5 1.390(13)
C5 C6 1.471(13)
C6 C7 1.376(13)
C7 C8 1.391(14)
C8 C9 1.388(14)
C8 C15 1.523(14)
C9 C10 1.397(14)
C11 C14A 1.36(4)
C11 C12 1.48(2)
C11 C13 1.61(3)
C11 C12A 1.61(4)
C11 C14 1.61(3)
C11 C13A 1.69(5)
C12 C12A 0.61(3)
C13 C13A 1.12(5)
C14 C14A 1.00(4)
C15 C16 1.510(17)
C15 C17 1.516(16)
C15 C18 1.543(19)
C19 C20 1.405(15)
C20 C21 1.367(16)
C21 C22 1.395(14)
C22 C23 1.368(14)
C23 C24 1.462(12)
C24 C25 1.385(14)
C25 C26 1.401(13)
C26 C27 1.378(14)
C27 C28 1.415(14)
C28 C29 1.485(14)
C29 C34 1.371(16)
C29 C30 1.386(15)
C30 C31 1.412(15)
C31 C32 1.350(19)
C32 C33 1.376(18)
C33 C34 1.383(16)
